data_4319066
loop_
_publ_author_name
'Jiyong Yao'
'Bin Deng'
'Donald E. Ellis'
'James A. Ibers'

_publ_section_title
;
 New Quaternary Bismuth Sulfides: Syntheses, Structures, and Band
 Structures of AMBiS4 (A = Rb, Cs; M = Si, Ge)
;
_journal_name_full 'Inorganic Chemistry'
_journal_page_first 7094
_journal_page_last 7099
_journal_paper_doi 10.1021/ic020429m
_journal_volume 41
_journal_year 2002
_chemical_formula_sum 'Bi Cs S4 Si'
_chemical_formula_weight 498.22
_chemical_name_systematic
;
  ?
;
_space_group_IT_number 14
_symmetry_cell_setting monoclinic
_symmetry_space_group_name_Hall '-P 2ybc'
_symmetry_space_group_name_H-M 'P 1 21/c 1'
_atom_sites_solution_hydrogens none
_atom_sites_solution_primary direct
_atom_sites_solution_secondary difmap
_audit_creation_method SHELXL-97
_cell_angle_alpha 90.00
_cell_angle_beta 109.0960(10)
_cell_angle_gamma 90.00
_cell_formula_units_Z 4
_cell_length_a 9.3351(7)
_cell_length_b 6.9313(5)
_cell_length_c 12.8115(10)
_cell_measurement_temperature 153(2)
_cell_volume 783.34(10)
_computing_cell_refinement 'SMART version 5.054 (Bruker 2000)'
_computing_data_collection 'SMART version 5.054 (Bruker 2000)'
_computing_data_reduction 'SAINT-Plus version 6.22 (Bruker 2000)'
_computing_molecular_graphics 'SHELXL-97 (Sheldrick, 1997)'
_computing_publication_material 'SHELXL-97 (Sheldrick, 1997)'
_computing_structure_refinement 'SHELXL-97 (Sheldrick, 1997)'
_computing_structure_solution 'SHELXS-97 (Sheldrick, 1990)'
_diffrn_ambient_temperature 153(2)
_diffrn_measured_fraction_theta_full 0.910
_diffrn_measured_fraction_theta_max 0.910
_diffrn_measurement_device_type 'Bruker 1000-CCD'
_diffrn_measurement_method \w
_diffrn_radiation_monochromator graphite
_diffrn_radiation_source 'fine-focus sealed tube'
_diffrn_radiation_type MoK\a
_diffrn_radiation_wavelength 0.71073
_diffrn_reflns_av_R_equivalents 0.0348
_diffrn_reflns_av_sigmaI/netI 0.0341
_diffrn_reflns_limit_h_max 12
_diffrn_reflns_limit_h_min -12
_diffrn_reflns_limit_k_max 8
_diffrn_reflns_limit_k_min -9
_diffrn_reflns_limit_l_max 16
_diffrn_reflns_limit_l_min -16
_diffrn_reflns_number 6745
_diffrn_reflns_theta_full 29.07
_diffrn_reflns_theta_max 29.07
_diffrn_reflns_theta_min 2.31
_diffrn_standards_interval_count none
_diffrn_standards_interval_time none
_diffrn_standards_number none
_exptl_absorpt_coefficient_mu 28.196
_exptl_absorpt_correction_T_max 0.45412
_exptl_absorpt_correction_T_min 0.09978
_exptl_absorpt_correction_type numerical
_exptl_absorpt_process_details 'face indexed'
_exptl_crystal_colour yellow
_exptl_crystal_density_diffrn 4.225
_exptl_crystal_density_meas ?
_exptl_crystal_density_method 'not measured'
_exptl_crystal_description plate
_exptl_crystal_F_000 864
_exptl_crystal_size_max 0.090
_exptl_crystal_size_mid 0.050
_exptl_crystal_size_min 0.032
_refine_diff_density_max 4.447
_refine_diff_density_min -1.505
_refine_diff_density_rms 0.337
_refine_ls_extinction_method none
_refine_ls_goodness_of_fit_ref 1.237
_refine_ls_hydrogen_treatment none
_refine_ls_matrix_type full
_refine_ls_number_parameters 64
_refine_ls_number_reflns 1905
_refine_ls_number_restraints 0
_refine_ls_restrained_S_all 1.237
_refine_ls_R_factor_all 0.0355
_refine_ls_R_factor_gt 0.0293
_refine_ls_shift/su_max 0.001
_refine_ls_shift/su_mean 0.000
_refine_ls_structure_factor_coef Fsqd
_refine_ls_weighting_details 'calc w=1/[\s^2^(Fo^2^)+(0.0300P)^2^+0.0000P] where P=(Fo^2^+2Fc^2^)/3'
_refine_ls_weighting_scheme calc
_refine_ls_wR_factor_gt 0.0665
_refine_ls_wR_factor_ref 0.0688
_reflns_number_gt 1677
_reflns_number_total 1905
_reflns_threshold_expression >2sigma(I)
_cod_data_source_file ic020429m_4.cif
_cod_data_source_block CsSiBiS4
_cod_depositor_comments
;
The following automatic conversions were performed:

'_exptl_crystal_density_meas' value 'not measured' was changed to '?'
- the value is perceived as not measured.

Automatic conversion script
Id: cif_fix_values 3008 2015-01-20 13:52:24Z robertas 
;
_cod_database_code 4319066

loop_
_symmetry_equiv_pos_as_xyz
'x, y, z'
'-x, y+1/2, -z+1/2'
'-x, -y, -z'
'x, -y-1/2, z-1/2'

loop_
_atom_site_label
_atom_site_type_symbol
_atom_site_fract_x
_atom_site_fract_y
_atom_site_fract_z
_atom_site_U_iso_or_equiv
_atom_site_adp_type
_atom_site_occupancy
_atom_site_symmetry_multiplicity
_atom_site_calc_flag
_atom_site_refinement_flags
_atom_site_disorder_assembly
_atom_site_disorder_group
Cs Cs 0.57259(5) 0.26144(7) 0.39729(4) 0.01757(12) Uani 1 1 d . . .
Bi Bi 0.05474(3) 0.15228(4) 0.36729(2) 0.01079(9) Uani 1 1 d . . .
Si Si 0.1813(2) 0.2648(3) 0.15500(15) 0.0093(4) Uani 1 1 d . . .
S1 S 0.05649(19) 0.7917(2) 0.43965(14) 0.0116(3) Uani 1 1 d . . .
S2 S 0.2138(2) 0.0047(2) 0.24633(14) 0.0121(3) Uani 1 1 d . . .
S3 S 0.22152(19) 0.4969(2) 0.26689(14) 0.0128(3) Uani 1 1 d . . .
S4 S 0.3117(2) 0.2674(3) 0.04912(14) 0.0126(3) Uani 1 1 d . . .

loop_
_atom_site_aniso_label
_atom_site_aniso_U_11
_atom_site_aniso_U_22
_atom_site_aniso_U_33
_atom_site_aniso_U_23
_atom_site_aniso_U_13
_atom_site_aniso_U_12
Cs 0.0108(2) 0.0160(2) 0.0257(3) 0.00227(18) 0.00567(19) 0.00086(16)
Bi 0.01130(15) 0.01116(15) 0.01027(14) -0.00046(9) 0.00402(10) -0.00087(9)
Si 0.0078(9) 0.0123(9) 0.0084(9) -0.0001(7) 0.0037(7) 0.0013(7)
S1 0.0087(8) 0.0136(8) 0.0119(8) 0.0007(7) 0.0027(7) -0.0003(6)
S2 0.0151(8) 0.0100(8) 0.0122(8) 0.0011(6) 0.0060(7) 0.0016(6)
S3 0.0115(8) 0.0112(8) 0.0131(8) -0.0024(6) 0.0004(7) 0.0017(6)
S4 0.0128(9) 0.0155(8) 0.0115(8) 0.0026(6) 0.0067(7) 0.0029(7)

loop_
_atom_type_symbol
_atom_type_description
_atom_type_scat_dispersion_real
_atom_type_scat_dispersion_imag
_atom_type_scat_source
Si Si 0.0817 0.0704 'International Tables Vol C Tables 4.2.6.8 and 6.1.1.4'
S S 0.1246 0.1234 'International Tables Vol C Tables 4.2.6.8 and 6.1.1.4'
Cs Cs -0.3680 2.1192 'International Tables Vol C Tables 4.2.6.8 and 6.1.1.4'
Bi Bi -4.1077 10.2566 'International Tables Vol C Tables 4.2.6.8 and 6.1.1.4'

loop_
_geom_angle_atom_site_label_1
_geom_angle_atom_site_label_2
_geom_angle_atom_site_label_3
_geom_angle
_geom_angle_site_symmetry_1
_geom_angle_site_symmetry_3
_geom_angle_publ_flag
S1 Cs S2 74.95(4) 3_666 2_655 ?
S1 Cs S3 158.21(4) 3_666 . ?
S2 Cs S3 97.25(4) 2_655 . ?
S1 Cs S4 113.16(4) 3_666 4_566 ?
S2 Cs S4 154.69(4) 2_655 4_566 ?
S3 Cs S4 66.09(4) . 4_566 ?
S1 Cs S4 66.43(4) 3_666 2_645 ?
S2 Cs S4 111.55(4) 2_655 2_645 ?
S3 Cs S4 134.60(4) . 2_645 ?
S4 Cs S4 93.35(4) 4_566 2_645 ?
S1 Cs S4 79.15(4) 3_666 2_655 ?
S2 Cs S4 57.45(4) 2_655 2_655 ?
S3 Cs S4 79.55(4) . 2_655 ?
S4 Cs S4 99.35(4) 4_566 2_655 ?
S4 Cs S4 145.56(6) 2_645 2_655 ?
S1 Cs S2 145.28(4) 3_666 . ?
S2 Cs S2 121.31(3) 2_655 . ?
S3 Cs S2 56.01(4) . . ?
S4 Cs S2 66.44(4) 4_566 . ?
S4 Cs S2 78.86(4) 2_645 . ?
S4 Cs S2 135.52(4) 2_655 . ?
S1 Cs S3 71.89(4) 3_666 2_645 ?
S2 Cs S3 57.65(4) 2_655 2_645 ?
S3 Cs S3 121.54(3) . 2_645 ?
S4 Cs S3 147.03(4) 4_566 2_645 ?
S4 Cs S3 57.62(4) 2_645 2_645 ?
S4 Cs S3 113.45(4) 2_655 2_645 ?
S2 Cs S3 90.80(4) . 2_645 ?
S1 Cs Si 166.09(4) 3_666 . ?
S2 Cs Si 97.00(4) 2_655 . ?
S3 Cs Si 32.08(4) . . ?
S4 Cs Si 78.97(4) 4_566 . ?
S4 Cs Si 107.42(4) 2_645 . ?
S4 Cs Si 106.37(4) 2_655 . ?
S2 Cs Si 31.87(4) . . ?
S3 Cs Si 94.24(4) 2_645 . ?
S1 Cs Si 61.68(4) 3_666 2_645 ?
S2 Cs Si 83.14(4) 2_655 2_645 ?
S3 Cs Si 138.64(4) . 2_645 ?
S4 Cs Si 122.07(4) 4_566 2_645 ?
S4 Cs Si 29.00(3) 2_645 2_645 ?
S4 Cs Si 130.79(4) 2_655 2_645 ?
S2 Cs Si 88.41(4) . 2_645 ?
S3 Cs Si 29.23(3) 2_645 2_645 ?
Si Cs Si 106.61(4) . 2_645 ?
S1 Cs Cs 98.82(3) 3_666 3_666 ?
S2 Cs Cs 105.67(3) 2_655 3_666 ?
S3 Cs Cs 63.17(3) . 3_666 ?
S4 Cs Cs 50.44(3) 4_566 3_666 ?
S4 Cs Cs 133.55(3) 2_645 3_666 ?
S4 Cs Cs 48.91(3) 2_655 3_666 ?
S2 Cs Cs 104.60(3) . 3_666 ?
S3 Cs Cs 162.14(3) 2_645 3_666 ?
Si Cs Cs 94.25(3) . 3_666 ?
Si Cs Cs 156.35(3) 2_645 3_666 ?
S1 Cs Bi 39.62(3) 3_666 1_655 ?
S2 Cs Bi 47.09(3) 2_655 1_655 ?
S3 Cs Bi 142.77(3) . 1_655 ?
S4 Cs Bi 150.89(3) 4_566 1_655 ?
S4 Cs Bi 68.03(3) 2_645 1_655 ?
S4 Cs Bi 86.44(3) 2_655 1_655 ?
S2 Cs Bi 127.05(3) . 1_655 ?
S3 Cs Bi 36.61(3) 2_645 1_655 ?
Si Cs Bi 126.97(3) . 1_655 ?
Si Cs Bi 44.42(2) 2_645 1_655 ?
Cs Cs Bi 128.233(16) 3_666 1_655 ?
S1 Bi S2 84.34(5) 1_545 . ?
S1 Bi S4 89.49(5) 1_545 4_566 ?
S2 Bi S4 94.09(5) . 4_566 ?
S1 Bi S3 75.69(5) 1_545 2_545 ?
S2 Bi S3 94.10(5) . 2_545 ?
S4 Bi S3 162.25(5) 4_566 2_545 ?
S1 Bi S1 78.42(5) 1_545 3_566 ?
S2 Bi S1 158.90(5) . 3_566 ?
S4 Bi S1 73.86(5) 4_566 3_566 ?
S3 Bi S1 93.33(5) 2_545 3_566 ?
S1 Bi S3 148.96(5) 1_545 . ?
S2 Bi S3 68.43(5) . . ?
S4 Bi S3 78.30(5) 4_566 . ?
S3 Bi S3 119.40(3) 2_545 . ?
S1 Bi S3 123.80(4) 3_566 . ?
S1 Bi Si 122.05(5) 1_545 . ?
S2 Bi Si 38.61(5) . . ?
S4 Bi Si 101.14(5) 4_566 . ?
S3 Bi Si 95.07(5) 2_545 . ?
S1 Bi Si 159.28(5) 3_566 . ?
S3 Bi Si 36.49(4) . . ?
S1 Bi Si 39.11(5) 1_545 2_545 ?
S2 Bi Si 96.64(5) . 2_545 ?
S4 Bi Si 125.31(5) 4_566 2_545 ?
S3 Bi Si 37.87(5) 2_545 2_545 ?
S1 Bi Si 77.52(5) 3_566 2_545 ?
S3 Bi Si 154.04(4) . 2_545 ?
Si Bi Si 119.78(4) . 2_545 ?
S1 Bi S2 136.85(5) 1_545 2 ?
S2 Bi S2 119.28(3) . 2 ?
S4 Bi S2 121.01(5) 4_566 2 ?
S3 Bi S2 67.60(5) 2_545 2 ?
S1 Bi S2 81.79(4) 3_566 2 ?
S3 Bi S2 72.38(4) . 2 ?
Si Bi S2 83.96(4) . 2 ?
Si Bi S2 99.24(4) 2_545 2 ?
S1 Bi Si 80.07(5) 1_545 4_566 ?
S2 Bi Si 127.40(5) . 4_566 ?
S4 Bi Si 36.46(4) 4_566 4_566 ?
S3 Bi Si 128.98(5) 2_545 4_566 ?
S1 Bi Si 37.55(5) 3_566 4_566 ?
S3 Bi Si 104.32(4) . 4_566 ?
Si Bi Si 135.60(5) . 4_566 ?
Si Bi Si 101.60(4) 2_545 4_566 ?
S2 Bi Si 105.85(4) 2 4_566 ?
S1 Bi Bi 42.01(4) 1_545 3_556 ?
S2 Bi Bi 125.29(4) . 3_556 ?
S4 Bi Bi 78.73(4) 4_566 3_556 ?
S3 Bi Bi 83.68(4) 2_545 3_556 ?
S1 Bi Bi 36.40(3) 3_566 3_556 ?
S3 Bi Bi 154.04(3) . 3_556 ?
Si Bi Bi 163.84(3) . 3_556 ?
Si Bi Bi 51.85(3) 2_545 3_556 ?
S2 Bi Bi 110.14(3) 2 3_556 ?
Si Bi Bi 49.75(3) 4_566 3_556 ?
S1 Bi Bi 58.79(4) 1_545 2_545 ?
S2 Bi Bi 50.49(4) . 2_545 ?
S4 Bi Bi 131.11(4) 4_566 2_545 ?
S3 Bi Bi 47.91(4) 2_545 2_545 ?
S1 Bi Bi 125.99(3) 3_566 2_545 ?
S3 Bi Bi 109.18(3) . 2_545 ?
Si Bi Bi 72.71(3) . 2_545 ?
Si Bi Bi 48.58(3) 2_545 2_545 ?
S2 Bi Bi 106.79(3) 2 2_545 ?
Si Bi Bi 138.70(3) 4_566 2_545 ?
Bi Bi Bi 95.028(8) 3_556 2_545 ?
S4 Si S3 114.94(11) . . ?
S4 Si S2 110.86(10) . . ?
S3 Si S2 108.25(11) . . ?
S4 Si S1 110.07(11) . 2_545 ?
S3 Si S1 103.76(10) . 2_545 ?
S2 Si S1 108.60(10) . 2_545 ?
S4 Si Bi 161.50(9) . . ?
S3 Si Bi 70.19(7) . . ?
S2 Si Bi 52.08(6) . . ?
S1 Si Bi 84.64(7) 2_545 . ?
S4 Si Bi 115.64(8) . 2 ?
S3 Si Bi 54.85(6) . 2 ?
S2 Si Bi 133.31(8) . 2 ?
S1 Si Bi 51.03(6) 2_545 2 ?
Bi Si Bi 82.18(4) . 2 ?
S4 Si Bi 52.44(6) . 4_565 ?
S3 Si Bi 120.71(9) . 4_565 ?
S2 Si Bi 130.88(9) . 4_565 ?
S1 Si Bi 57.91(6) 2_545 4_565 ?
Bi Si Bi 142.12(6) . 4_565 ?
Bi Si Bi 78.40(4) 2 4_565 ?
S4 Si Cs 85.70(7) . . ?
S3 Si Cs 63.62(7) . . ?
S2 Si Cs 68.38(7) . . ?
S1 Si Cs 163.48(9) 2_545 . ?
Bi Si Cs 80.99(4) . . ?
Bi Si Cs 118.35(5) 2 . ?
Bi Si Cs 136.88(5) 4_565 . ?
S4 Si Cs 56.04(6) . 2_655 ?
S3 Si Cs 60.67(6) . 2_655 ?
S2 Si Cs 141.15(9) . 2_655 ?
S1 Si Cs 110.22(8) 2_545 2_655 ?
Bi Si Cs 130.64(5) . 2_655 ?
Bi Si Cs 73.86(4) 2 2_655 ?
Bi Si Cs 73.80(3) 4_565 2_655 ?
Cs Si Cs 73.95(3) . 2_655 ?
Si S1 Bi 89.86(8) 2 1_565 ?
Si S1 Bi 84.54(7) 2 3_566 ?
Bi S1 Bi 101.58(5) 1_565 3_566 ?
Si S1 Cs 168.42(9) 2 3_666 ?
Bi S1 Cs 101.70(5) 1_565 3_666 ?
Bi S1 Cs 93.69(5) 3_566 3_666 ?
Si S2 Bi 89.32(7) . . ?
Si S2 Bi 114.55(8) . 2_545 ?
Bi S2 Bi 92.90(5) . 2_545 ?
Si S2 Cs 96.97(7) . 2_645 ?
Bi S2 Cs 173.70(6) . 2_645 ?
Bi S2 Cs 84.22(4) 2_545 2_645 ?
Si S2 Cs 79.76(7) . . ?
Bi S2 Cs 95.26(5) . . ?
Bi S2 Cs 163.64(5) 2_545 . ?
Cs S2 Cs 86.21(4) 2_645 . ?
Si S3 Bi 87.28(8) . 2 ?
Si S3 Bi 73.33(7) . . ?
Bi S3 Bi 93.43(5) 2 . ?
Si S3 Cs 84.30(7) . . ?
Bi S3 Cs 170.69(6) 2 . ?
Bi S3 Cs 87.98(4) . . ?
Si S3 Cs 90.10(7) . 2_655 ?
Bi S3 Cs 90.33(5) 2 2_655 ?
Bi S3 Cs 162.79(5) . 2_655 ?
Cs S3 Cs 85.72(4) . 2_655 ?
Si S4 Bi 91.10(8) . 4_565 ?
Si S4 Cs 172.31(9) . 4_565 ?
Bi S4 Cs 96.25(5) 4_565 4_565 ?
Si S4 Cs 94.96(8) . 2_655 ?
Bi S4 Cs 95.26(5) 4_565 2_655 ?
Cs S4 Cs 86.65(4) 4_565 2_655 ?
Si S4 Cs 93.93(8) . 2_645 ?
Bi S4 Cs 117.76(6) 4_565 2_645 ?
Cs S4 Cs 80.65(4) 4_565 2_645 ?
Cs S4 Cs 145.56(6) 2_655 2_645 ?

loop_
_geom_bond_atom_site_label_1
_geom_bond_atom_site_label_2
_geom_bond_distance
_geom_bond_site_symmetry_2
_geom_bond_publ_flag
Cs S1 3.4287(18) 3_666 ?
Cs S2 3.5502(17) 2_655 ?
Cs S3 3.5515(18) . ?
Cs S4 3.5856(17) 4_566 ?
Cs S4 3.5890(19) 2_645 ?
Cs S4 3.6675(18) 2_655 ?
Cs S2 3.7265(18) . ?
Cs S3 3.7582(18) 2_645 ?
Cs Si 3.945(2) . ?
Cs Si 4.3110(19) 2_645 ?
Cs Cs 4.6941(10) 3_666 ?
Cs Bi 4.7021(6) 1_655 ?
Bi S1 2.6638(17) 1_545 ?
Bi S2 2.6757(16) . ?
Bi S4 2.7989(18) 4_566 ?
Bi S3 2.8045(17) 2_545 ?
Bi S1 3.0044(17) 3_566 ?
Bi S3 3.3310(17) . ?
Bi Si 3.3917(18) . ?
Bi Si 3.4261(19) 2_545 ?
Bi S2 3.4616(17) 2 ?
Bi Si 3.5303(19) 4_566 ?
Bi Bi 4.3974(5) 3_556 ?
Bi Bi 4.4808(4) 2_545 ?
Si S4 2.098(2) . ?
Si S3 2.105(3) . ?
Si S2 2.116(2) . ?
Si S1 2.161(3) 2_545 ?
Si Bi 3.4261(19) 2 ?
Si Bi 3.5303(19) 4_565 ?
Si Cs 4.3110(19) 2_655 ?
S1 Si 2.161(3) 2 ?
S1 Bi 2.6638(17) 1_565 ?
S1 Bi 3.0044(17) 3_566 ?
S1 Cs 3.4287(18) 3_666 ?
S2 Bi 3.4616(17) 2_545 ?
S2 Cs 3.5502(17) 2_645 ?
S3 Bi 2.8045(17) 2 ?
S3 Cs 3.7582(18) 2_655 ?
S4 Bi 2.7989(18) 4_565 ?
S4 Cs 3.5856(17) 4_565 ?
S4 Cs 3.5890(19) 2_655 ?
S4 Cs 3.6675(18) 2_645 ?
